data_7703350
loop_
_publ_author_name
'Zhang, Yue'
'Zhang, Yixin'
'Chi, Yue'
'Jian, Zhongbao'

_publ_section_title
;
 Influence of initiating groups on phosphino-phenolate nickel catalyzed
 ethylene (co)polymerization.
;
_journal_issue 8
_journal_name_full 'Dalton transactions (Cambridge, England : 2003)'
_journal_page_first 2636
_journal_page_last 2644
_journal_paper_doi 10.1039/c9dt04482e
_journal_volume 49
_journal_year 2020
_chemical_formula_sum 'C62 H58 Ni O4 P2'
_chemical_formula_weight 987.73
_space_group_crystal_system triclinic
_space_group_IT_number 2
_space_group_name_Hall '-P 1'
_space_group_name_H-M_alt 'P -1'
_atom_sites_solution_hydrogens geom
_audit_creation_method SHELXL-2014/7
_audit_update_record
;
2019-11-12 deposited with the CCDC.	2020-01-23 downloaded from the CCDC.
;
_cell_angle_alpha 98.6220(10)
_cell_angle_beta 96.0890(10)
_cell_angle_gamma 98.2070(10)
_cell_formula_units_Z 2
_cell_length_a 13.6395(4)
_cell_length_b 14.5011(4)
_cell_length_c 16.4868(5)
_cell_measurement_reflns_used 9853
_cell_measurement_temperature 173(2)
_cell_measurement_theta_max 58.9380
_cell_measurement_theta_min 4.1643
_cell_volume 3163.83(16)
_computing_cell_refinement 'Bruker SMART'
_computing_data_collection 'Bruker SMART'
_computing_data_reduction 'Bruker SAINT'
_computing_molecular_graphics 'Bruker SHELXTL'
_computing_publication_material 'Bruker SHELXTL'
_computing_structure_refinement 'Bruker SHELXTL'
_computing_structure_solution 'Bruker SHELXTL'
_diffrn_ambient_temperature 173(2)
_diffrn_measured_fraction_theta_full 0.964
_diffrn_measured_fraction_theta_max 0.964
_diffrn_measurement_device_type 'CCD area detector'
_diffrn_measurement_method 'phi and omega scans'
_diffrn_radiation_monochromator graphite
_diffrn_radiation_source 'sealed tube'
_diffrn_radiation_type CuK\a
_diffrn_reflns_av_R_equivalents 0.0617
_diffrn_reflns_av_unetI/netI 0.0739
_diffrn_reflns_Laue_measured_fraction_full 0.964
_diffrn_reflns_Laue_measured_fraction_max 0.964
_diffrn_reflns_limit_h_max 15
_diffrn_reflns_limit_h_min -15
_diffrn_reflns_limit_k_max 16
_diffrn_reflns_limit_k_min -16
_diffrn_reflns_limit_l_max 17
_diffrn_reflns_limit_l_min -18
_diffrn_reflns_number 20156
_diffrn_reflns_point_group_measured_fraction_full 0.964
_diffrn_reflns_point_group_measured_fraction_max 0.964
_diffrn_reflns_theta_full 58.944
_diffrn_reflns_theta_max 58.944
_diffrn_reflns_theta_min 4.164
_exptl_absorpt_coefficient_mu 1.223
_exptl_crystal_colour brown
_exptl_crystal_density_diffrn 1.037
_exptl_crystal_description block
_exptl_crystal_F_000 1040
_exptl_crystal_size_max 0.300
_exptl_crystal_size_mid 0.278
_exptl_crystal_size_min 0.270
_refine_diff_density_max 0.666
_refine_diff_density_min -0.768
_refine_diff_density_rms 0.075
_refine_ls_extinction_method none
_refine_ls_goodness_of_fit_ref 1.053
_refine_ls_hydrogen_treatment constr
_refine_ls_matrix_type full
_refine_ls_number_parameters 622
_refine_ls_number_reflns 8767
_refine_ls_number_restraints 0
_refine_ls_restrained_S_all 1.053
_refine_ls_R_factor_all 0.0815
_refine_ls_R_factor_gt 0.0719
_refine_ls_shift/su_max 0.000
_refine_ls_shift/su_mean 0.000
_refine_ls_structure_factor_coef Fsqd
_refine_ls_weighting_details 'w=1/[\s^2^(Fo^2^)+(0.0605P)^2^+7.6396P] where P=(Fo^2^+2Fc^2^)/3'
_refine_ls_weighting_scheme calc
_refine_ls_wR_factor_gt 0.1812
_refine_ls_wR_factor_ref 0.1898
_reflns_Friedel_coverage 0.000
_reflns_number_gt 7392
_reflns_number_total 8767
_reflns_threshold_expression 'I > 2\s(I)'
_cod_data_source_file c9dt04482e2.cif
_cod_data_source_block zhang_sq
_cod_depositor_comments 'Adding full bibliography for 7703350.cif.'
_cod_database_code 7703350
_shelx_shelxl_version_number 2014/7
_shelx_space_group_comment
;
The symmetry employed for this shelxl refinement is uniquely defined
by the following loop, which should always be used as a source of
symmetry information in preference to the above space-group names.
They are only intended as comments.
;
_shelx_estimated_absorpt_t_min 0.710
_shelx_estimated_absorpt_t_max 0.734

loop_
_space_group_symop_operation_xyz
'x, y, z'
'-x, -y, -z'

loop_
_atom_site_label
_atom_site_type_symbol
_atom_site_fract_x
_atom_site_fract_y
_atom_site_fract_z
_atom_site_U_iso_or_equiv
_atom_site_adp_type
_atom_site_occupancy
_atom_site_site_symmetry_order
_atom_site_calc_flag
_atom_site_refinement_flags_posn
_atom_site_refinement_flags_adp
Ni1 Ni 0.21988(4) 0.42900(4) 0.23123(4) 0.0264(2) Uani 1 1 d . .
P1 P 0.13289(7) 0.44423(7) 0.33724(6) 0.0285(3) Uani 1 1 d . .
P3 P 0.30349(6) 0.42978(6) 0.12653(6) 0.0251(2) Uani 1 1 d . .
O1 O 0.7075(2) 0.3278(2) 0.21705(17) 0.0457(8) Uani 1 1 d . .
O3 O 0.45759(19) 0.51943(19) 0.25402(16) 0.0354(6) Uani 1 1 d . .
O4 O 0.39757(19) 0.25812(18) 0.03530(16) 0.0332(6) Uani 1 1 d . .
O7 O 0.20537(19) 0.55607(17) 0.21850(16) 0.0306(6) Uani 1 1 d . .
C11 C 0.3275(3) 0.5557(2) 0.1273(2) 0.0245(8) Uani 1 1 d . .
C14 C 0.4272(3) 0.3941(3) 0.1410(2) 0.0262(8) Uani 1 1 d . .
C15 C 0.4603(3) 0.3146(3) 0.1016(2) 0.0288(8) Uani 1 1 d . .
C18 C 0.5884(3) 0.4283(3) 0.2294(2) 0.0322(9) Uani 1 1 d . .
H18A H 0.6332 0.4687 0.2725 0.039 Uiso 1 1 calc R U
C19 C 0.5530(3) 0.2906(3) 0.1226(2) 0.0330(9) Uani 1 1 d . .
H19A H 0.5726 0.2359 0.0937 0.040 Uiso 1 1 calc R U
C22 C 0.7758(3) 0.3107(3) 0.0871(3) 0.0445(11) Uani 1 1 d . .
H22A H 0.7370 0.3533 0.0661 0.053 Uiso 1 1 calc R U
C23 C 0.4953(3) 0.4479(3) 0.2083(2) 0.0291(8) Uani 1 1 d . .
C25 C 0.6167(3) 0.3486(3) 0.1871(2) 0.0336(9) Uani 1 1 d . .
C26 C 0.2657(3) 0.6035(3) 0.1757(2) 0.0271(8) Uani 1 1 d . .
C28 C 0.0291(3) 0.5075(3) 0.3153(2) 0.0302(9) Uani 1 1 d . .
C35 C 0.2096(3) 0.5159(3) 0.4280(2) 0.0309(9) Uani 1 1 d . .
C36 C 0.2694(3) 0.7033(3) 0.1779(2) 0.0337(9) Uani 1 1 d . .
C37 C 0.2958(3) 0.5755(3) 0.4175(3) 0.0369(10) Uani 1 1 d . .
H37A H 0.3152 0.5757 0.3638 0.044 Uiso 1 1 calc R U
C38 C 0.5207(3) 0.5841(3) 0.3161(2) 0.0364(10) Uani 1 1 d . .
C40 C 0.2505(3) 0.3106(3) 0.2532(2) 0.0304(9) Uani 1 1 d . .
C41 C 0.3974(3) 0.6030(3) 0.0860(2) 0.0324(9) Uani 1 1 d . .
H41A H 0.4389 0.5691 0.0543 0.039 Uiso 1 1 calc R U
C44 C 0.0079(3) 0.5825(3) 0.3697(3) 0.0392(10) Uani 1 1 d . .
H44A H 0.0503 0.6052 0.4204 0.047 Uiso 1 1 calc R U
C47 C 0.5513(3) 0.5597(3) 0.3895(3) 0.0422(10) Uani 1 1 d . .
H47A H 0.5333 0.4966 0.3984 0.051 Uiso 1 1 calc R U
C48 C 0.3887(3) 0.1592(3) 0.0303(3) 0.0355(9) Uani 1 1 d . .
C50 C 0.1330(3) 0.2846(3) 0.4130(3) 0.0428(10) Uani 1 1 d . .
H50A H 0.2029 0.2948 0.4103 0.051 Uiso 1 1 calc R U
C51 C 0.0738(3) 0.3443(3) 0.3807(2) 0.0315(9) Uani 1 1 d . .
C53 C -0.1147(3) 0.5193(3) 0.2217(3) 0.0436(11) Uani 1 1 d . .
H53A H -0.1568 0.4976 0.1707 0.052 Uiso 1 1 calc R U
C54 C 0.3796(3) 0.1082(3) -0.0482(3) 0.0500(12) Uani 1 1 d . .
H54A H 0.3844 0.1383 -0.0953 0.060 Uiso 1 1 calc R U
C61 C 0.6092(4) 0.6268(4) 0.4523(3) 0.0554(13) Uani 1 1 d . .
H61A H 0.6314 0.6098 0.5038 0.066 Uiso 1 1 calc R U
C66 C -0.0691(4) 0.2530(4) 0.4214(3) 0.0542(13) Uani 1 1 d . .
H66A H -0.1390 0.2419 0.4239 0.065 Uiso 1 1 calc R U
C69 C 0.0913(4) 0.2103(3) 0.4490(3) 0.0518(12) Uani 1 1 d . .
H69A H 0.1322 0.1696 0.4706 0.062 Uiso 1 1 calc R U
C71 C 0.3534(3) 0.6346(3) 0.4856(3) 0.0442(11) Uani 1 1 d . .
H71A H 0.4111 0.6760 0.4781 0.053 Uiso 1 1 calc R U
C73 C 0.3268(3) 0.6332(3) 0.5641(3) 0.0460(11) Uani 1 1 d . .
H73A H 0.3663 0.6734 0.6104 0.055 Uiso 1 1 calc R U
C74 C 0.7669(3) 0.2860(3) 0.1639(3) 0.0389(10) Uani 1 1 d . .
C76 C -0.1362(3) 0.5928(3) 0.2769(3) 0.0475(11) Uani 1 1 d . .
H76A H -0.1931 0.6214 0.2642 0.057 Uiso 1 1 calc R U
C78 C 0.2429(3) 0.5735(3) 0.5753(3) 0.0417(10) Uani 1 1 d . .
H78A H 0.2251 0.5721 0.6293 0.050 Uiso 1 1 calc R U
C84 C 0.8229(3) 0.2243(3) 0.1953(3) 0.0500(12) Uani 1 1 d . .
H84A H 0.8153 0.2074 0.2481 0.060 Uiso 1 1 calc R U
C94 C 0.5426(5) 0.6735(4) 0.3009(4) 0.081(2) Uani 1 1 d . .
H94A H 0.5197 0.6906 0.2496 0.098 Uiso 1 1 calc R U
C95 C -0.0274(3) 0.3283(3) 0.3847(3) 0.0426(10) Uani 1 1 d . .
H95A H -0.0691 0.3682 0.3626 0.051 Uiso 1 1 calc R U
C99 C 0.9012(4) 0.2109(4) 0.0720(4) 0.0702(18) Uani 1 1 d . .
H99A H 0.9484 0.1854 0.0405 0.084 Uiso 1 1 calc R U
C100 C 0.3405(3) 0.3097(3) 0.3019(2) 0.0358(9) Uani 1 1 d . .
H10A H 0.3864 0.3670 0.3183 0.043 Uiso 1 1 calc R U
C104 C 0.8445(4) 0.2704(4) 0.0416(3) 0.0623(15) Uani 1 1 d . .
H10D H 0.8515 0.2852 -0.0119 0.075 Uiso 1 1 calc R U
C105 C -0.0748(3) 0.6244(4) 0.3504(3) 0.0469(11) Uani 1 1 d . .
H10F H -0.0891 0.6753 0.3883 0.056 Uiso 1 1 calc R U
C107 C -0.0325(3) 0.4772(3) 0.2401(2) 0.0376(10) Uani 1 1 d . .
H10G H -0.0177 0.4273 0.2014 0.045 Uiso 1 1 calc R U
C114 C 0.1872(3) 0.2240(3) 0.2287(3) 0.0421(10) Uani 1 1 d . .
H11G H 0.1262 0.2209 0.1941 0.051 Uiso 1 1 calc R U
C122 C -0.0099(4) 0.1961(4) 0.4532(3) 0.0555(13) Uani 1 1 d . .
H12F H -0.0385 0.1460 0.4787 0.067 Uiso 1 1 calc R U
C124 C 0.3629(4) 0.0091(4) -0.0553(4) 0.0669(16) Uani 1 1 d . .
H12G H 0.3562 -0.0285 -0.1086 0.080 Uiso 1 1 calc R U
C125 C 0.6017(7) 0.7405(4) 0.3661(5) 0.115(3) Uani 1 1 d . .
H12H H 0.6195 0.8040 0.3582 0.139 Uiso 1 1 calc R U
C126 C 0.6330(5) 0.7154(5) 0.4389(4) 0.083(2) Uani 1 1 d . .
H12I H 0.6725 0.7614 0.4813 0.099 Uiso 1 1 calc R U
C135 C 0.3007(4) 0.1432(3) 0.3031(3) 0.0528(12) Uani 1 1 d . .
H13H H 0.3172 0.0868 0.3200 0.063 Uiso 1 1 calc R U
C136 C 0.3653(4) 0.2273(4) 0.3273(3) 0.0487(11) Uani 1 1 d . .
H13I H 0.4266 0.2294 0.3612 0.058 Uiso 1 1 calc R U
C139 C 0.3561(4) -0.0341(4) 0.0113(4) 0.0642(15) Uani 1 1 d . .
H13K H 0.3452 -0.1011 0.0049 0.077 Uiso 1 1 calc R U
C143 C 0.3648(4) 0.0194(4) 0.0883(4) 0.0667(15) Uani 1 1 d . .
H14A H 0.3595 -0.0108 0.1353 0.080 Uiso 1 1 calc R U
C346 C 0.4057(3) 0.7004(3) 0.0918(3) 0.0383(10) Uani 1 1 d . .
H34G H 0.4546 0.7343 0.0656 0.046 Uiso 1 1 calc R U
C88 C 0.3815(4) 0.1174(3) 0.0983(3) 0.0510(12) Uani 1 1 d . .
H88A H 0.3877 0.1545 0.1517 0.061 Uiso 1 1 calc R U
C111 C 0.3417(3) 0.7472(3) 0.1361(3) 0.0372(10) Uani 1 1 d . .
H11D H 0.3473 0.8137 0.1383 0.045 Uiso 1 1 calc R U
C58 C 0.1844(3) 0.5156(3) 0.5077(2) 0.0373(10) Uani 1 1 d . .
H58A H 0.1264 0.4752 0.5158 0.045 Uiso 1 1 calc R U
C190 C 0.2269(3) 0.3830(3) 0.0233(2) 0.0318(9) Uani 1 1 d . .
C197 C 0.2855(3) 0.3937(3) -0.0497(2) 0.0401(10) Uani 1 1 d . .
H19B H 0.3396 0.3559 -0.0475 0.060 Uiso 1 1 calc R U
H19C H 0.2407 0.3716 -0.1017 0.060 Uiso 1 1 calc R U
H19D H 0.3138 0.4603 -0.0468 0.060 Uiso 1 1 calc R U
C780 C 0.1774(3) 0.2797(3) 0.0198(3) 0.0391(10) Uani 1 1 d . .
H78B H 0.1405 0.2753 0.0673 0.059 Uiso 1 1 calc R U
H78C H 0.1312 0.2589 -0.0315 0.059 Uiso 1 1 calc R U
H78D H 0.2290 0.2392 0.0214 0.059 Uiso 1 1 calc R U
C180 C 0.1425(3) 0.4427(3) 0.0188(3) 0.0429(10) Uani 1 1 d . .
H18B H 0.1043 0.4365 0.0653 0.064 Uiso 1 1 calc R U
H18C H 0.1713 0.5092 0.0215 0.064 Uiso 1 1 calc R U
H18D H 0.0981 0.4205 -0.0334 0.064 Uiso 1 1 calc R U
C179 C 0.2158(4) 0.7528(3) 0.3169(3) 0.0576(13) Uani 1 1 d . .
H17A H 0.1693 0.7872 0.3457 0.086 Uiso 1 1 calc R U
H17B H 0.2050 0.6868 0.3253 0.086 Uiso 1 1 calc R U
H17C H 0.2846 0.7819 0.3390 0.086 Uiso 1 1 calc R U
C198 C 0.1979(3) 0.7565(3) 0.2240(3) 0.0428(10) Uani 1 1 d . .
C200 C 0.0895(3) 0.7134(3) 0.1892(3) 0.0499(12) Uani 1 1 d . .
H20A H 0.0440 0.7479 0.2191 0.075 Uiso 1 1 calc R U
H20B H 0.0780 0.7177 0.1303 0.075 Uiso 1 1 calc R U
H20C H 0.0774 0.6469 0.1960 0.075 Uiso 1 1 calc R U
C234 C 0.2120(4) 0.8614(3) 0.2138(4) 0.0626(14) Uani 1 1 d . .
H23A H 0.1650 0.8935 0.2440 0.094 Uiso 1 1 calc R U
H23B H 0.2805 0.8914 0.2358 0.094 Uiso 1 1 calc R U
H23C H 0.1994 0.8658 0.1550 0.094 Uiso 1 1 calc R U
C115 C 0.8903(4) 0.1877(4) 0.1478(5) 0.0722(18) Uani 1 1 d . .
H11A H 0.9299 0.1454 0.1685 0.087 Uiso 1 1 calc R U
C98 C 0.2120(4) 0.1417(3) 0.2544(3) 0.0522(12) Uani 1 1 d . .
H98A H 0.1669 0.0840 0.2380 0.063 Uiso 1 1 calc R U

loop_
_atom_site_aniso_label
_atom_site_aniso_U_11
_atom_site_aniso_U_22
_atom_site_aniso_U_33
_atom_site_aniso_U_23
_atom_site_aniso_U_13
_atom_site_aniso_U_12
Ni1 0.0243(4) 0.0254(4) 0.0265(4) 0.0025(3) 0.0058(3) -0.0054(3)
P1 0.0239(5) 0.0330(5) 0.0258(5) 0.0035(4) 0.0051(4) -0.0052(4)
P3 0.0203(5) 0.0267(5) 0.0244(5) 0.0014(4) 0.0021(4) -0.0052(4)
O1 0.0317(16) 0.067(2) 0.0339(16) -0.0074(14) -0.0035(12) 0.0147(14)
O3 0.0287(14) 0.0378(15) 0.0327(15) -0.0091(12) -0.0030(11) 0.0026(12)
O4 0.0300(14) 0.0304(14) 0.0326(14) -0.0031(11) -0.0040(11) -0.0029(11)
O7 0.0335(14) 0.0248(13) 0.0341(14) 0.0073(11) 0.0136(12) -0.0022(11)
C11 0.0223(18) 0.0219(18) 0.0262(19) 0.0057(15) 0.0011(15) -0.0078(14)
C14 0.0201(18) 0.032(2) 0.0235(19) 0.0023(15) 0.0020(15) -0.0030(15)
C15 0.024(2) 0.033(2) 0.0241(19) 0.0012(16) 0.0008(15) -0.0073(16)
C18 0.023(2) 0.041(2) 0.026(2) -0.0026(17) -0.0005(16) -0.0033(17)
C19 0.028(2) 0.036(2) 0.031(2) -0.0031(17) 0.0034(17) 0.0034(17)
C22 0.031(2) 0.055(3) 0.039(3) -0.007(2) 0.0016(19) -0.003(2)
C23 0.025(2) 0.031(2) 0.028(2) -0.0001(16) 0.0043(16) -0.0042(16)
C25 0.0211(19) 0.049(2) 0.029(2) 0.0035(18) 0.0005(16) 0.0045(17)
C26 0.0241(19) 0.028(2) 0.0261(19) 0.0045(15) 0.0012(15) -0.0039(15)
C28 0.025(2) 0.038(2) 0.027(2) 0.0076(17) 0.0086(16) -0.0032(16)
C35 0.028(2) 0.034(2) 0.027(2) -0.0005(16) 0.0029(16) 0.0009(17)
C36 0.034(2) 0.031(2) 0.034(2) 0.0078(17) 0.0033(17) -0.0012(17)
C37 0.028(2) 0.042(2) 0.035(2) -0.0018(18) 0.0046(17) -0.0067(18)
C38 0.030(2) 0.035(2) 0.034(2) -0.0069(18) -0.0098(17) -0.0034(17)
C40 0.035(2) 0.032(2) 0.0240(19) 0.0083(16) 0.0066(16) -0.0015(17)
C41 0.0236(19) 0.039(2) 0.031(2) 0.0029(17) 0.0029(16) -0.0065(17)
C44 0.037(2) 0.049(3) 0.028(2) 0.0033(19) 0.0052(18) 0.000(2)
C47 0.034(2) 0.046(3) 0.040(3) -0.005(2) -0.0025(19) 0.0033(19)
C48 0.022(2) 0.031(2) 0.048(3) -0.0023(19) 0.0046(17) -0.0034(16)
C50 0.038(2) 0.052(3) 0.036(2) 0.011(2) 0.0065(19) -0.006(2)
C51 0.028(2) 0.034(2) 0.026(2) 0.0011(16) 0.0035(16) -0.0094(17)
C53 0.033(2) 0.050(3) 0.041(2) 0.007(2) -0.0045(19) -0.005(2)
C54 0.048(3) 0.041(3) 0.049(3) -0.011(2) 0.005(2) -0.012(2)
C61 0.047(3) 0.063(3) 0.044(3) -0.011(2) -0.013(2) 0.005(2)
C66 0.039(3) 0.057(3) 0.060(3) 0.015(2) 0.006(2) -0.020(2)
C69 0.058(3) 0.049(3) 0.047(3) 0.018(2) 0.006(2) -0.003(2)
C71 0.033(2) 0.046(3) 0.044(3) -0.001(2) -0.0004(19) -0.0100(19)
C73 0.036(2) 0.050(3) 0.040(3) -0.009(2) -0.0087(19) -0.002(2)
C74 0.021(2) 0.044(2) 0.044(3) -0.0106(19) -0.0007(17) 0.0004(18)
C76 0.033(2) 0.059(3) 0.053(3) 0.016(2) 0.007(2) 0.011(2)
C78 0.031(2) 0.062(3) 0.028(2) 0.002(2) -0.0014(17) 0.004(2)
C84 0.036(2) 0.046(3) 0.062(3) -0.002(2) -0.005(2) 0.005(2)
C94 0.105(5) 0.053(3) 0.066(4) 0.010(3) -0.035(3) -0.018(3)
C95 0.035(2) 0.045(3) 0.044(2) 0.007(2) 0.0083(19) -0.0067(19)
C99 0.033(3) 0.070(4) 0.092(5) -0.033(3) 0.015(3) 0.001(3)
C100 0.039(2) 0.035(2) 0.033(2) 0.0084(17) 0.0047(18) -0.0003(18)
C104 0.034(3) 0.081(4) 0.056(3) -0.021(3) 0.012(2) -0.015(3)
C105 0.046(3) 0.060(3) 0.039(2) 0.007(2) 0.011(2) 0.017(2)
C107 0.035(2) 0.038(2) 0.033(2) 0.0019(18) 0.0003(18) -0.0087(18)
C114 0.046(3) 0.039(2) 0.033(2) 0.0014(18) 0.0020(19) -0.010(2)
C122 0.057(3) 0.050(3) 0.053(3) 0.017(2) 0.007(2) -0.022(2)
C124 0.060(3) 0.046(3) 0.077(4) -0.024(3) 0.006(3) -0.011(3)
C125 0.156(7) 0.042(3) 0.113(6) 0.002(4) -0.058(6) -0.032(4)
C126 0.085(4) 0.068(4) 0.069(4) -0.020(3) -0.038(3) -0.007(3)
C135 0.078(4) 0.041(3) 0.047(3) 0.016(2) 0.018(3) 0.018(3)
C136 0.047(3) 0.061(3) 0.042(3) 0.015(2) 0.008(2) 0.013(2)
C139 0.054(3) 0.031(3) 0.103(5) 0.003(3) 0.020(3) -0.008(2)
C143 0.069(4) 0.044(3) 0.088(4) 0.014(3) 0.028(3) -0.005(3)
C346 0.034(2) 0.040(2) 0.037(2) 0.0092(18) 0.0053(18) -0.0105(18)
C88 0.058(3) 0.041(3) 0.055(3) 0.009(2) 0.018(2) 0.001(2)
C111 0.038(2) 0.027(2) 0.043(2) 0.0109(18) 0.0016(19) -0.0085(17)
C58 0.027(2) 0.050(3) 0.032(2) 0.0051(19) 0.0035(17) -0.0001(18)
C190 0.028(2) 0.035(2) 0.027(2) -0.0013(16) -0.0029(16) -0.0053(16)
C197 0.043(2) 0.047(3) 0.026(2) 0.0035(18) -0.0012(18) 0.002(2)
C780 0.029(2) 0.041(2) 0.039(2) -0.0018(19) -0.0047(18) -0.0077(18)
C180 0.033(2) 0.046(3) 0.043(2) -0.001(2) -0.0048(19) 0.0029(19)
C179 0.083(4) 0.043(3) 0.049(3) 0.003(2) 0.026(3) 0.011(3)
C198 0.051(3) 0.029(2) 0.050(3) 0.0090(19) 0.016(2) 0.0023(19)
C200 0.044(3) 0.050(3) 0.062(3) 0.016(2) 0.023(2) 0.013(2)
C234 0.080(4) 0.031(3) 0.082(4) 0.013(2) 0.031(3) 0.008(2)
C115 0.038(3) 0.050(3) 0.117(6) -0.015(3) -0.007(3) 0.010(2)
C98 0.078(4) 0.030(2) 0.044(3) 0.004(2) 0.008(2) -0.007(2)

loop_
_atom_type_symbol
_atom_type_description
_atom_type_scat_dispersion_real
_atom_type_scat_dispersion_imag
_atom_type_scat_source
C C 0.0181 0.0091 'International Tables Vol C Tables 4.2.6.8 and 6.1.1.4'
H H 0.0000 0.0000 'International Tables Vol C Tables 4.2.6.8 and 6.1.1.4'
Ni Ni -3.0029 0.5091 'International Tables Vol C Tables 4.2.6.8 and 6.1.1.4'
O O 0.0492 0.0322 'International Tables Vol C Tables 4.2.6.8 and 6.1.1.4'
P P 0.2955 0.4335 'International Tables Vol C Tables 4.2.6.8 and 6.1.1.4'

loop_
_geom_angle_atom_site_label_1
_geom_angle_atom_site_label_2
_geom_angle_atom_site_label_3
_geom_angle
C40 Ni1 O7 172.29(14)
C40 Ni1 P3 94.19(11)
O7 Ni1 P3 85.54(8)
C40 Ni1 P1 91.91(11)
O7 Ni1 P1 88.28(8)
P3 Ni1 P1 173.81(5)
C35 P1 C28 105.38(18)
C35 P1 C51 101.77(17)
C28 P1 C51 102.70(17)
C35 P1 Ni1 110.62(13)
C28 P1 Ni1 110.78(12)
C51 P1 Ni1 123.86(13)
C11 P3 C14 105.36(16)
C11 P3 C190 103.14(17)
C14 P3 C190 115.98(17)
C11 P3 Ni1 98.89(12)
C14 P3 Ni1 115.80(12)
C190 P3 Ni1 114.59(12)
C25 O1 C74 120.7(3)
C23 O3 C38 119.9(3)
C15 O4 C48 117.7(3)
C26 O7 Ni1 120.1(2)
C41 C11 C26 122.1(3)
C41 C11 P3 126.2(3)
C26 C11 P3 111.8(2)
C15 C14 C23 114.4(3)
C15 C14 P3 129.0(3)
C23 C14 P3 116.1(3)
C19 C15 O4 118.2(3)
C19 C15 C14 123.9(3)
O4 C15 C14 117.8(3)
C23 C18 C25 118.9(3)
C23 C18 H18A 120.5
C25 C18 H18A 120.5
C25 C19 C15 118.2(4)
C25 C19 H19A 120.9
C15 C19 H19A 120.9
C74 C22 C104 117.2(5)
C74 C22 H22A 121.4
C104 C22 H22A 121.4
C18 C23 O3 122.1(3)
C18 C23 C14 123.4(3)
O3 C23 C14 114.4(3)
O1 C25 C18 115.8(3)
O1 C25 C19 123.0(4)
C18 C25 C19 121.1(3)
O7 C26 C11 119.6(3)
O7 C26 C36 121.3(3)
C11 C26 C36 119.1(3)
C44 C28 C107 118.7(4)
C44 C28 P1 123.5(3)
C107 C28 P1 117.8(3)
C58 C35 C37 118.6(4)
C58 C35 P1 122.4(3)
C37 C35 P1 118.9(3)
C111 C36 C26 116.2(4)
C111 C36 C198 123.0(4)
C26 C36 C198 120.8(3)
C71 C37 C35 120.1(4)
C71 C37 H37A 120.0
C35 C37 H37A 120.0
C47 C38 C94 122.2(4)
C47 C38 O3 121.3(4)
C94 C38 O3 116.4(4)
C114 C40 C100 116.5(4)
C114 C40 Ni1 125.2(3)
C100 C40 Ni1 118.2(3)
C346 C41 C11 119.2(4)
C346 C41 H41A 120.4
C11 C41 H41A 120.4
C28 C44 C105 120.3(4)
C28 C44 H44A 119.8
C105 C44 H44A 119.8
C38 C47 C61 120.2(5)
C38 C47 H47A 119.9
C61 C47 H47A 119.9
C88 C48 C54 122.5(4)
C88 C48 O4 121.6(4)
C54 C48 O4 115.6(4)
C69 C50 C51 120.8(4)
C69 C50 H50A 119.6
C51 C50 H50A 119.6
C95 C51 C50 118.9(4)
C95 C51 P1 121.8(3)
C50 C51 P1 119.2(3)
C107 C53 C76 120.3(4)
C107 C53 H53A 119.8
C76 C53 H53A 119.8
C48 C54 C124 116.6(5)
C48 C54 H54A 121.7
C124 C54 H54A 121.7
C126 C61 C47 119.0(5)
C126 C61 H61A 120.5
C47 C61 H61A 120.5
C122 C66 C95 120.2(4)
C122 C66 H66A 119.9
C95 C66 H66A 119.9
C122 C69 C50 119.5(5)
C122 C69 H69A 120.3
C50 C69 H69A 120.3
C73 C71 C37 120.2(4)
C73 C71 H71A 119.9
C37 C71 H71A 119.9
C78 C73 C71 120.1(4)
C78 C73 H73A 119.9
C71 C73 H73A 119.9
C22 C74 C84 122.1(4)
C22 C74 O1 122.0(4)
C84 C74 O1 115.8(4)
C105 C76 C53 119.7(4)
C105 C76 H76A 120.2
C53 C76 H76A 120.2
C73 C78 C58 120.0(4)
C73 C78 H78A 120.0
C58 C78 H78A 120.0
C74 C84 C115 118.0(5)
C74 C84 H84A 121.0
C115 C84 H84A 121.0
C38 C94 C125 116.3(5)
C38 C94 H94A 121.8
C125 C94 H94A 121.8
C51 C95 C66 120.0(4)
C51 C95 H95A 120.0
C66 C95 H95A 120.0
C104 C99 C115 119.8(5)
C104 C99 H99A 120.1
C115 C99 H99A 120.1
C136 C100 C40 122.1(4)
C136 C100 H10A 118.9
C40 C100 H10A 118.9
C99 C104 C22 121.5(6)
C99 C104 H10D 119.2
C22 C104 H10D 119.2
C76 C105 C44 120.5(4)
C76 C105 H10F 119.8
C44 C105 H10F 119.8
C53 C107 C28 120.4(4)
C53 C107 H10G 119.8
C28 C107 H10G 119.8
C98 C114 C40 121.2(4)
C98 C114 H11G 119.4
C40 C114 H11G 119.4
C66 C122 C69 120.6(4)
C66 C122 H12F 119.7
C69 C122 H12F 119.7
C139 C124 C54 122.0(5)
C139 C124 H12G 119.0
C54 C124 H12G 119.0
C126 C125 C94 121.2(6)
C126 C125 H12H 119.4
C94 C125 H12H 119.4
C61 C126 C125 121.1(5)
C61 C126 H12I 119.5
C125 C126 H12I 119.5
C98 C135 C136 119.2(4)
C98 C135 H13H 120.4
C136 C135 H13H 120.4
C135 C136 C100 120.0(4)
C135 C136 H13I 120.0
C100 C136 H13I 120.0
C124 C139 C143 119.5(5)
C124 C139 H13K 120.3
C143 C139 H13K 120.3
C139 C143 C88 120.7(5)
C139 C143 H14A 119.7
C88 C143 H14A 119.7
C111 C346 C41 118.9(4)
C111 C346 H34G 120.5
C41 C346 H34G 120.5
C48 C88 C143 118.8(5)
C48 C88 H88A 120.6
C143 C88 H88A 120.6
C346 C111 C36 124.3(4)
C346 C111 H11D 117.9
C36 C111 H11D 117.9
C78 C58 C35 120.9(4)
C78 C58 H58A 119.5
C35 C58 H58A 119.5
C197 C190 C180 108.7(3)
C197 C190 C780 111.6(3)
C180 C190 C780 107.1(3)
C197 C190 P3 113.4(3)
C180 C190 P3 105.2(3)
C780 C190 P3 110.5(3)
C190 C197 H19B 109.5
C190 C197 H19C 109.5
H19B C197 H19C 109.5
C190 C197 H19D 109.5
H19B C197 H19D 109.5
H19C C197 H19D 109.5
C190 C780 H78B 109.5
C190 C780 H78C 109.5
H78B C780 H78C 109.5
C190 C780 H78D 109.5
H78B C780 H78D 109.5
H78C C780 H78D 109.5
C190 C180 H18B 109.5
C190 C180 H18C 109.5
H18B C180 H18C 109.5
C190 C180 H18D 109.5
H18B C180 H18D 109.5
H18C C180 H18D 109.5
C198 C179 H17A 109.5
C198 C179 H17B 109.5
H17A C179 H17B 109.5
C198 C179 H17C 109.5
H17A C179 H17C 109.5
H17B C179 H17C 109.5
C36 C198 C200 110.0(4)
C36 C198 C179 110.4(4)
C200 C198 C179 109.9(4)
C36 C198 C234 111.5(4)
C200 C198 C234 107.2(4)
C179 C198 C234 107.8(4)
C198 C200 H20A 109.5
C198 C200 H20B 109.5
H20A C200 H20B 109.5
C198 C200 H20C 109.5
H20A C200 H20C 109.5
H20B C200 H20C 109.5
C198 C234 H23A 109.5
C198 C234 H23B 109.5
H23A C234 H23B 109.5
C198 C234 H23C 109.5
H23A C234 H23C 109.5
H23B C234 H23C 109.5
C99 C115 C84 121.4(6)
C99 C115 H11A 119.3
C84 C115 H11A 119.3
C135 C98 C114 121.0(4)
C135 C98 H98A 119.5
C114 C98 H98A 119.5

loop_
_geom_bond_atom_site_label_1
_geom_bond_atom_site_label_2
_geom_bond_distance
Ni1 C40 1.900(4)
Ni1 O7 1.921(3)
Ni1 P3 2.1680(10)
Ni1 P1 2.2160(11)
P1 C35 1.819(4)
P1 C28 1.826(4)
P1 C51 1.834(4)
P3 C11 1.807(3)
P3 C14 1.836(4)
P3 C190 1.877(4)
O1 C25 1.375(5)
O1 C74 1.388(5)
O3 C23 1.382(5)
O3 C38 1.401(4)
O4 C15 1.390(4)
O4 C48 1.412(5)
O7 C26 1.325(4)
C11 C41 1.390(5)
C11 C26 1.404(5)
C14 C15 1.394(5)
C14 C23 1.420(5)
C15 C19 1.381(5)
C18 C23 1.361(5)
C18 C25 1.383(6)
C18 H18A 0.9500
C19 C25 1.385(5)
C19 H19A 0.9500
C22 C74 1.378(6)
C22 C104 1.398(7)
C22 H22A 0.9500
C26 C36 1.436(5)
C28 C44 1.387(6)
C28 C107 1.394(5)
C35 C58 1.393(6)
C35 C37 1.399(5)
C36 C111 1.395(6)
C36 C198 1.523(6)
C37 C71 1.395(6)
C37 H37A 0.9500
C38 C47 1.352(6)
C38 C94 1.356(7)
C40 C114 1.397(6)
C40 C100 1.397(6)
C41 C346 1.388(6)
C41 H41A 0.9500
C44 C105 1.385(6)
C44 H44A 0.9500
C47 C61 1.396(6)
C47 H47A 0.9500
C48 C88 1.358(6)
C48 C54 1.375(6)
C50 C69 1.388(6)
C50 C51 1.389(6)
C50 H50A 0.9500
C51 C95 1.377(6)
C53 C107 1.379(6)
C53 C76 1.380(7)
C53 H53A 0.9500
C54 C124 1.408(7)
C54 H54A 0.9500
C61 C126 1.336(8)
C61 H61A 0.9500
C66 C122 1.356(7)
C66 C95 1.405(6)
C66 H66A 0.9500
C69 C122 1.377(7)
C69 H69A 0.9500
C71 C73 1.383(6)
C71 H71A 0.9500
C73 C78 1.379(6)
C73 H73A 0.9500
C74 C84 1.380(6)
C76 C105 1.374(7)
C76 H76A 0.9500
C78 C58 1.386(6)
C78 H78A 0.9500
C84 C115 1.382(8)
C84 H84A 0.9500
C94 C125 1.424(8)
C94 H94A 0.9500
C95 H95A 0.9500
C99 C104 1.354(9)
C99 C115 1.359(9)
C99 H99A 0.9500
C100 C136 1.397(6)
C100 H10A 0.9500
C104 H10D 0.9500
C105 H10F 0.9500
C107 H10G 0.9500
C114 C98 1.397(7)
C114 H11G 0.9500
C122 H12F 0.9500
C124 C139 1.349(8)
C124 H12G 0.9500
C125 C126 1.350(9)
C125 H12H 0.9500
C126 H12I 0.9500
C135 C98 1.376(7)
C135 C136 1.377(7)
C135 H13H 0.9500
C136 H13I 0.9500
C139 C143 1.368(8)
C139 H13K 0.9500
C143 C88 1.388(7)
C143 H14A 0.9500
C346 C111 1.384(6)
C346 H34G 0.9500
C88 H88A 0.9500
C111 H11D 0.9500
C58 H58A 0.9500
C190 C197 1.529(6)
C190 C180 1.538(6)
C190 C780 1.544(5)
C197 H19B 0.9800
C197 H19C 0.9800
C197 H19D 0.9800
C780 H78B 0.9800
C780 H78C 0.9800
C780 H78D 0.9800
C180 H18B 0.9800
C180 H18C 0.9800
C180 H18D 0.9800
C179 C198 1.536(7)
C179 H17A 0.9800
C179 H17B 0.9800
C179 H17C 0.9800
C198 C200 1.534(7)
C198 C234 1.542(6)
C200 H20A 0.9800
C200 H20B 0.9800
C200 H20C 0.9800
C234 H23A 0.9800
C234 H23B 0.9800
C234 H23C 0.9800
C115 H11A 0.9500
C98 H98A 0.9500

loop_
_geom_torsion_atom_site_label_1
_geom_torsion_atom_site_label_2
_geom_torsion_atom_site_label_3
_geom_torsion_atom_site_label_4
_geom_torsion
C14 P3 C11 C41 44.6(4)
C190 P3 C11 C41 -77.5(3)
Ni1 P3 C11 C41 164.6(3)
C14 P3 C11 C26 -135.6(3)
C190 P3 C11 C26 102.3(3)
Ni1 P3 C11 C26 -15.6(3)
C11 P3 C14 C15 -138.2(3)
C190 P3 C14 C15 -24.9(4)
Ni1 P3 C14 C15 113.7(3)
C11 P3 C14 C23 50.3(3)
C190 P3 C14 C23 163.7(3)
Ni1 P3 C14 C23 -57.8(3)
C48 O4 C15 C19 44.5(5)
C48 O4 C15 C14 -137.8(3)
C23 C14 C15 C19 -2.6(5)
P3 C14 C15 C19 -174.2(3)
C23 C14 C15 O4 179.8(3)
P3 C14 C15 O4 8.2(5)
O4 C15 C19 C25 178.1(3)
C14 C15 C19 C25 0.5(6)
C25 C18 C23 O3 172.1(3)
C25 C18 C23 C14 -4.3(6)
C38 O3 C23 C18 10.4(5)
C38 O3 C23 C14 -172.9(3)
C15 C14 C23 C18 4.6(5)
P3 C14 C23 C18 177.3(3)
C15 C14 C23 O3 -172.0(3)
P3 C14 C23 O3 0.6(4)
C74 O1 C25 C18 -147.0(4)
C74 O1 C25 C19 37.7(6)
C23 C18 C25 O1 -173.6(3)
C23 C18 C25 C19 1.8(6)
C15 C19 C25 O1 175.2(4)
C15 C19 C25 C18 0.0(6)
Ni1 O7 C26 C11 11.7(4)
Ni1 O7 C26 C36 -168.2(3)
C41 C11 C26 O7 -175.2(3)
P3 C11 C26 O7 5.0(4)
C41 C11 C26 C36 4.6(5)
P3 C11 C26 C36 -175.2(3)
C35 P1 C28 C44 -12.1(4)
C51 P1 C28 C44 94.1(3)
Ni1 P1 C28 C44 -131.7(3)
C35 P1 C28 C107 169.0(3)
C51 P1 C28 C107 -84.8(3)
Ni1 P1 C28 C107 49.3(3)
C28 P1 C35 C58 78.4(4)
C51 P1 C35 C58 -28.4(4)
Ni1 P1 C35 C58 -161.8(3)
C28 P1 C35 C37 -99.9(3)
C51 P1 C35 C37 153.3(3)
Ni1 P1 C35 C37 19.9(4)
O7 C26 C36 C111 174.7(3)
C11 C26 C36 C111 -5.1(5)
O7 C26 C36 C198 -5.1(6)
C11 C26 C36 C198 175.1(4)
C58 C35 C37 C71 -1.4(6)
P1 C35 C37 C71 176.9(3)
C23 O3 C38 C47 -75.1(5)
C23 O3 C38 C94 109.9(5)
P3 Ni1 C40 C114 -99.4(3)
P1 Ni1 C40 C114 81.6(3)
P3 Ni1 C40 C100 84.8(3)
P1 Ni1 C40 C100 -94.2(3)
C26 C11 C41 C346 -0.8(6)
P3 C11 C41 C346 178.9(3)
C107 C28 C44 C105 1.9(6)
P1 C28 C44 C105 -177.1(3)
C94 C38 C47 C61 -1.4(7)
O3 C38 C47 C61 -176.1(4)
C15 O4 C48 C88 41.7(5)
C15 O4 C48 C54 -143.5(4)
C69 C50 C51 C95 -0.3(6)
C69 C50 C51 P1 177.7(3)
C35 P1 C51 C95 113.3(3)
C28 P1 C51 C95 4.4(4)
Ni1 P1 C51 C95 -121.7(3)
C35 P1 C51 C50 -64.6(4)
C28 P1 C51 C50 -173.5(3)
Ni1 P1 C51 C50 60.4(4)
C88 C48 C54 C124 -0.4(7)
O4 C48 C54 C124 -175.2(4)
C38 C47 C61 C126 0.6(8)
C51 C50 C69 C122 -0.4(7)
C35 C37 C71 C73 1.3(7)
C37 C71 C73 C78 -0.2(7)
C104 C22 C74 C84 0.1(6)
C104 C22 C74 O1 174.4(4)
C25 O1 C74 C22 38.9(6)
C25 O1 C74 C84 -146.4(4)
C107 C53 C76 C105 0.4(7)
C71 C73 C78 C58 -0.8(7)
C22 C74 C84 C115 0.7(6)
O1 C74 C84 C115 -174.0(4)
C47 C38 C94 C125 1.3(10)
O3 C38 C94 C125 176.3(6)
C50 C51 C95 C66 0.4(6)
P1 C51 C95 C66 -177.6(3)
C122 C66 C95 C51 0.3(7)
C114 C40 C100 C136 -1.9(6)
Ni1 C40 C100 C136 174.2(3)
C115 C99 C104 C22 1.3(8)
C74 C22 C104 C99 -1.1(7)
C53 C76 C105 C44 -0.5(7)
C28 C44 C105 C76 -0.6(7)
C76 C53 C107 C28 0.9(6)
C44 C28 C107 C53 -2.0(6)
P1 C28 C107 C53 177.0(3)
C100 C40 C114 C98 2.1(6)
Ni1 C40 C114 C98 -173.8(3)
C95 C66 C122 C69 -1.0(8)
C50 C69 C122 C66 1.1(8)
C48 C54 C124 C139 0.0(8)
C38 C94 C125 C126 -0.6(13)
C47 C61 C126 C125 0.1(10)
C94 C125 C126 C61 -0.2(14)
C98 C135 C136 C100 -0.3(7)
C40 C100 C136 C135 1.1(6)
C54 C124 C139 C143 0.5(8)
C124 C139 C143 C88 -0.5(8)
C11 C41 C346 C111 -2.2(6)
C54 C48 C88 C143 0.4(7)
O4 C48 C88 C143 174.8(4)
C139 C143 C88 C48 0.1(8)
C41 C346 C111 C36 1.5(6)
C26 C36 C111 C346 2.2(6)
C198 C36 C111 C346 -178.0(4)
C73 C78 C58 C35 0.6(7)
C37 C35 C58 C78 0.5(6)
P1 C35 C58 C78 -177.8(3)
C11 P3 C190 C197 67.8(3)
C14 P3 C190 C197 -46.8(3)
Ni1 P3 C190 C197 174.2(2)
C11 P3 C190 C180 -50.8(3)
C14 P3 C190 C180 -165.4(3)
Ni1 P3 C190 C180 55.5(3)
C11 P3 C190 C780 -166.1(3)
C14 P3 C190 C780 79.3(3)
Ni1 P3 C190 C780 -59.8(3)
C111 C36 C198 C200 122.2(4)
C26 C36 C198 C200 -58.1(5)
C111 C36 C198 C179 -116.4(4)
C26 C36 C198 C179 63.3(5)
C111 C36 C198 C234 3.3(6)
C26 C36 C198 C234 -176.9(4)
C104 C99 C115 C84 -0.5(8)
C74 C84 C115 C99 -0.4(7)
C136 C135 C98 C114 0.5(7)
C40 C114 C98 C135 -1.4(7)
